data_2224708
loop_
_publ_author_name
'Li, De-Ling'
'Wang, Li-Hong'

_publ_section_title 12-(2-Methoxyphenyl)-9,9-dimethyl-8,9-dihydro-12<i>H</i>-benzo[<i>a</i>]xanthen-11(10<i>H</i>)-one
_journal_coeditor_code NC2168
_journal_issue 1
_journal_name_full 'Acta Crystallographica Section E'
_journal_page_first o119
_journal_paper_doi 10.1107/S1600536809052210
_journal_volume 66
_journal_year 2010
_chemical_formula_iupac 'C26 H24 O3'
_chemical_formula_moiety 'C26 H24 O3'
_chemical_formula_sum 'C26 H24 O3'
_chemical_formula_weight 384.45
_chemical_name_systematic
;
12-(2-Methoxyphenyl)-9,9-dimethyl-9,10-dihydro-8<i>H</i>-
benzo[<i>a</i>]xanthen-11(12<i>H</i>)-one
;
_space_group_IT_number 14
_symmetry_cell_setting monoclinic
_symmetry_space_group_name_Hall '-P 2yn'
_symmetry_space_group_name_H-M 'P 1 21/n 1'
_atom_sites_solution_hydrogens geom
_atom_sites_solution_primary direct
_atom_sites_solution_secondary difmap
_audit_creation_method SHELXL-97
_cell_angle_alpha 90.00
_cell_angle_beta 98.893(4)
_cell_angle_gamma 90.00
_cell_formula_units_Z 4
_cell_length_a 7.8454(11)
_cell_length_b 22.670(3)
_cell_length_c 11.3100(13)
_cell_measurement_reflns_used 3867
_cell_measurement_temperature 113(2)
_cell_measurement_theta_max 27.2
_cell_measurement_theta_min 1.8
_cell_volume 1987.4(4)
_computing_cell_refinement 'CrystalClear (Rigaku/MSC, 2005)'
_computing_data_collection 'CrystalClear (Rigaku/MSC, 2005)'
_computing_data_reduction 'CrystalClear (Rigaku/MSC, 2005)'
_computing_molecular_graphics 'SHELXTL (Sheldrick, 2008)'
_computing_publication_material 'SHELXTL (Sheldrick, 2008)'
_computing_structure_refinement 'SHELXL97 (Sheldrick, 2008)'
_computing_structure_solution 'SHELXS97 (Sheldrick, 2008)'
_diffrn_ambient_temperature 113(2)
_diffrn_detector_area_resol_mean 7.31
_diffrn_measured_fraction_theta_full 0.992
_diffrn_measured_fraction_theta_max 0.988
_diffrn_measurement_device_type 'Rigaku Saturn CCD area-detector'
_diffrn_measurement_method '\w and \f scans'
_diffrn_radiation_monochromator confocal
_diffrn_radiation_source 'rotating anode'
_diffrn_radiation_type MoK\a
_diffrn_radiation_wavelength 0.71070
_diffrn_reflns_av_R_equivalents 0.0345
_diffrn_reflns_av_sigmaI/netI 0.0354
_diffrn_reflns_limit_h_max 8
_diffrn_reflns_limit_h_min -9
_diffrn_reflns_limit_k_max 20
_diffrn_reflns_limit_k_min -27
_diffrn_reflns_limit_l_max 13
_diffrn_reflns_limit_l_min -13
_diffrn_reflns_number 12038
_diffrn_reflns_theta_full 25.00
_diffrn_reflns_theta_max 26.00
_diffrn_reflns_theta_min 2.03
_diffrn_standards_decay_% 0
_diffrn_standards_interval_count 0
_diffrn_standards_interval_time 0
_diffrn_standards_number 0
_exptl_absorpt_coefficient_mu 0.083
_exptl_absorpt_correction_T_max 0.985
_exptl_absorpt_correction_T_min 0.970
_exptl_absorpt_correction_type multi-scan
_exptl_absorpt_process_details '(CrystalClear; Rigaku/MSC, 2005)'
_exptl_crystal_colour colorless
_exptl_crystal_density_diffrn 1.285
_exptl_crystal_density_method 'not measured'
_exptl_crystal_description block
_exptl_crystal_F_000 816
_exptl_crystal_size_max 0.36
_exptl_crystal_size_mid 0.28
_exptl_crystal_size_min 0.20
_refine_diff_density_max 0.289
_refine_diff_density_min -0.210
_refine_ls_extinction_coef 0.024(2)
_refine_ls_extinction_expression Fc^*^=kFc[1+0.001xFc^2^\l^3^/sin(2\q)]^-1/4^
_refine_ls_extinction_method SHELXL
_refine_ls_goodness_of_fit_ref 1.088
_refine_ls_hydrogen_treatment constr
_refine_ls_matrix_type full
_refine_ls_number_parameters 266
_refine_ls_number_reflns 3860
_refine_ls_number_restraints 0
_refine_ls_restrained_S_all 1.088
_refine_ls_R_factor_all 0.0595
_refine_ls_R_factor_gt 0.0489
_refine_ls_shift/su_max 0.001
_refine_ls_shift/su_mean 0.000
_refine_ls_structure_factor_coef Fsqd
_refine_ls_weighting_details 'calc w=1/[\s^2^(Fo^2^)+(0.0629P)^2^+0.2114P] where P=(Fo^2^+2Fc^2^)/3'
_refine_ls_weighting_scheme calc
_refine_ls_wR_factor_gt 0.1130
_refine_ls_wR_factor_ref 0.1215
_reflns_number_gt 3274
_reflns_number_total 3860
_reflns_threshold_expression I>2\s(I)
_cod_data_source_file nc2168.cif
_cod_data_source_block I
_cod_original_cell_volume 1987.4(5)
_cod_original_sg_symbol_H-M 'P 21/n'
_cod_database_code 2224708
_cod_database_fobs_code 2224708

loop_
_symmetry_equiv_pos_as_xyz
'x, y, z'
'-x+1/2, y+1/2, -z+1/2'
'-x, -y, -z'
'x-1/2, -y-1/2, z-1/2'

loop_
_atom_site_type_symbol
_atom_site_label
_atom_site_fract_x
_atom_site_fract_y
_atom_site_fract_z
_atom_site_U_iso_or_equiv
_atom_site_adp_type
_atom_site_calc_flag
_atom_site_refinement_flags
_atom_site_occupancy
_atom_site_disorder_assembly
_atom_site_disorder_group
O O1 0.32998(13) 0.05276(4) 0.89201(9) 0.0251(3) Uani d . 1 . .
O O2 -0.07739(15) 0.20650(5) 0.81569(13) 0.0444(4) Uani d . 1 . .
O O3 0.19539(13) 0.05495(5) 0.63209(9) 0.0249(3) Uani d . 1 . .
C C1 0.2801(2) 0.11049(7) 0.87702(13) 0.0239(4) Uani d . 1 . .
C C2 0.11615(19) 0.12678(7) 0.84090(13) 0.0237(4) Uani d . 1 . .
C C3 -0.0248(2) 0.08279(6) 0.79729(13) 0.0226(3) Uani d . 1 . .
H H3 -0.1274 0.0930 0.8358 0.027 Uiso calc R 1 . .
C C4 0.03259(19) 0.02110(7) 0.83795(12) 0.0220(3) Uani d . 1 . .
C C5 0.20193(19) 0.00984(7) 0.88233(12) 0.0229(3) Uani d . 1 . .
C C6 0.2635(2) -0.04641(7) 0.92099(13) 0.0259(4) Uani d . 1 . .
H H6 0.3813 -0.0518 0.9543 0.031 Uiso calc R 1 . .
C C7 0.1525(2) -0.09314(7) 0.91012(13) 0.0266(4) Uani d . 1 . .
H H7 0.1936 -0.1312 0.9357 0.032 Uiso calc R 1 . .
C C8 -0.0236(2) -0.08537(7) 0.86104(13) 0.0249(4) Uani d . 1 . .
C C9 -0.08557(19) -0.02749(7) 0.82836(12) 0.0238(4) Uani d . 1 . .
C C10 -0.2640(2) -0.02089(7) 0.78388(13) 0.0272(4) Uani d . 1 . .
H H10 -0.3097 0.0174 0.7653 0.033 Uiso calc R 1 . .
C C11 -0.3711(2) -0.06874(8) 0.76733(14) 0.0328(4) Uani d . 1 . .
H H11 -0.4899 -0.0632 0.7372 0.039 Uiso calc R 1 . .
C C12 -0.3080(2) -0.12620(8) 0.79428(15) 0.0342(4) Uani d . 1 . .
H H12 -0.3825 -0.1593 0.7792 0.041 Uiso calc R 1 . .
C C13 -0.1390(2) -0.13381(7) 0.84225(14) 0.0311(4) Uani d . 1 . .
H H13 -0.0978 -0.1724 0.8635 0.037 Uiso calc R 1 . .
C C14 0.0722(2) 0.18961(7) 0.84212(15) 0.0305(4) Uani d . 1 . .
C C15 0.2164(2) 0.23259(7) 0.88335(17) 0.0352(4) Uani d . 1 . .
H H15A 0.2239 0.2383 0.9708 0.042 Uiso calc R 1 . .
H H15B 0.1868 0.2711 0.8444 0.042 Uiso calc R 1 . .
C C16 0.3943(2) 0.21341(7) 0.85643(16) 0.0322(4) Uani d . 1 . .
C C17 0.4295(2) 0.15108(7) 0.90742(14) 0.0275(4) Uani d . 1 . .
H H17A 0.5303 0.1344 0.8761 0.033 Uiso calc R 1 . .
H H17B 0.4594 0.1537 0.9956 0.033 Uiso calc R 1 . .
C C18 0.3939(2) 0.21340(8) 0.72089(17) 0.0412(5) Uani d . 1 . .
H H18A 0.3564 0.2521 0.6880 0.062 Uiso calc R 1 . .
H H18B 0.3146 0.1830 0.6836 0.062 Uiso calc R 1 . .
H H18C 0.5106 0.2051 0.7044 0.062 Uiso calc R 1 . .
C C19 0.5342(2) 0.25523(8) 0.9164(2) 0.0473(5) Uani d . 1 . .
H H19A 0.6479 0.2401 0.9058 0.071 Uiso calc R 1 . .
H H19B 0.5274 0.2581 1.0020 0.071 Uiso calc R 1 . .
H H19C 0.5173 0.2944 0.8798 0.071 Uiso calc R 1 . .
C C20 -0.07830(19) 0.08847(6) 0.66195(13) 0.0217(3) Uani d . 1 . .
C C21 0.03606(19) 0.07426(6) 0.58126(13) 0.0218(3) Uani d . 1 . .
C C22 -0.0157(2) 0.08026(7) 0.45887(13) 0.0250(4) Uani d . 1 . .
H H22 0.0609 0.0697 0.4050 0.030 Uiso calc R 1 . .
C C23 -0.1784(2) 0.10161(7) 0.41493(14) 0.0279(4) Uani d . 1 . .
H H23 -0.2132 0.1054 0.3310 0.033 Uiso calc R 1 . .
C C24 -0.2910(2) 0.11751(7) 0.49250(14) 0.0277(4) Uani d . 1 . .
H H24 -0.4017 0.1330 0.4625 0.033 Uiso calc R 1 . .
C C25 -0.2392(2) 0.11041(6) 0.61498(14) 0.0245(4) Uani d . 1 . .
H H25 -0.3169 0.1210 0.6681 0.029 Uiso calc R 1 . .
C C26 0.3182(2) 0.04429(7) 0.55369(15) 0.0296(4) Uani d . 1 . .
H H26A 0.2763 0.0126 0.4978 0.044 Uiso calc R 1 . .
H H26B 0.4286 0.0327 0.6007 0.044 Uiso calc R 1 . .
H H26C 0.3341 0.0803 0.5087 0.044 Uiso calc R 1 . .

loop_
_atom_site_aniso_label
_atom_site_aniso_U_11
_atom_site_aniso_U_22
_atom_site_aniso_U_33
_atom_site_aniso_U_12
_atom_site_aniso_U_13
_atom_site_aniso_U_23
O1 0.0227(6) 0.0247(6) 0.0265(6) -0.0001(4) -0.0007(5) 0.0011(4)
O2 0.0281(7) 0.0341(7) 0.0693(9) 0.0077(5) 0.0024(6) -0.0136(6)
O3 0.0208(6) 0.0320(6) 0.0223(6) 0.0042(5) 0.0041(5) -0.0003(4)
C1 0.0275(9) 0.0259(8) 0.0182(7) 0.0012(7) 0.0032(6) -0.0024(6)
C2 0.0232(8) 0.0276(8) 0.0203(8) 0.0011(6) 0.0037(6) -0.0042(6)
C3 0.0216(8) 0.0261(8) 0.0205(8) 0.0023(6) 0.0046(6) -0.0024(6)
C4 0.0246(9) 0.0281(8) 0.0137(7) 0.0012(6) 0.0039(6) -0.0012(6)
C5 0.0234(8) 0.0280(8) 0.0173(7) -0.0028(6) 0.0032(6) -0.0013(6)
C6 0.0251(9) 0.0316(9) 0.0201(8) 0.0023(7) 0.0007(7) -0.0005(6)
C7 0.0336(9) 0.0256(8) 0.0210(8) 0.0021(7) 0.0055(7) 0.0011(6)
C8 0.0292(9) 0.0292(8) 0.0171(7) -0.0016(7) 0.0061(7) -0.0012(6)
C9 0.0253(9) 0.0314(8) 0.0151(7) -0.0016(7) 0.0047(6) -0.0018(6)
C10 0.0266(9) 0.0344(9) 0.0209(8) -0.0023(7) 0.0050(7) -0.0002(6)
C11 0.0286(9) 0.0461(10) 0.0239(8) -0.0055(8) 0.0049(7) 0.0000(7)
C12 0.0367(10) 0.0386(10) 0.0282(9) -0.0131(8) 0.0073(8) -0.0026(7)
C13 0.0382(10) 0.0309(9) 0.0256(8) -0.0041(7) 0.0090(7) 0.0009(7)
C14 0.0265(9) 0.0308(9) 0.0346(9) 0.0035(7) 0.0060(7) -0.0067(7)
C15 0.0310(10) 0.0276(9) 0.0471(11) 0.0017(7) 0.0061(8) -0.0097(7)
C16 0.0278(9) 0.0250(8) 0.0438(10) 0.0013(7) 0.0054(8) -0.0029(7)
C17 0.0245(9) 0.0288(9) 0.0289(8) -0.0014(7) 0.0026(7) -0.0037(7)
C18 0.0436(11) 0.0340(10) 0.0483(11) 0.0069(8) 0.0148(9) 0.0105(8)
C19 0.0320(11) 0.0333(10) 0.0761(15) -0.0040(8) 0.0066(10) -0.0085(9)
C20 0.0224(8) 0.0193(7) 0.0231(8) -0.0006(6) 0.0024(6) -0.0003(6)
C21 0.0210(8) 0.0207(7) 0.0228(8) -0.0007(6) 0.0008(6) 0.0004(6)
C22 0.0275(9) 0.0256(8) 0.0220(8) -0.0028(6) 0.0045(7) 0.0006(6)
C23 0.0303(9) 0.0304(9) 0.0212(8) -0.0051(7) -0.0016(7) 0.0055(6)
C24 0.0225(9) 0.0279(8) 0.0306(9) -0.0012(7) -0.0027(7) 0.0071(7)
C25 0.0224(8) 0.0235(8) 0.0281(8) 0.0002(6) 0.0053(7) 0.0009(6)
C26 0.0253(9) 0.0351(9) 0.0303(9) 0.0033(7) 0.0106(7) 0.0013(7)

loop_
_atom_type_symbol
_atom_type_description
_atom_type_scat_dispersion_real
_atom_type_scat_dispersion_imag
_atom_type_scat_source
C C 0.0033 0.0016 'International Tables Vol C Tables 4.2.6.8 and 6.1.1.4'
H H 0.0000 0.0000 'International Tables Vol C Tables 4.2.6.8 and 6.1.1.4'
O O 0.0106 0.0060 'International Tables Vol C Tables 4.2.6.8 and 6.1.1.4'

loop_
_geom_angle_atom_site_label_1
_geom_angle_atom_site_label_2
_geom_angle_atom_site_label_3
_geom_angle_site_symmetry_1
_geom_angle_site_symmetry_3
_geom_angle
_geom_angle_publ_flag
C1 O1 C5 . . 118.04(12) ?
C21 O3 C26 . . 117.06(11) ?
C2 C1 O1 . . 122.93(14) ?
C2 C1 C17 . . 125.79(14) ?
O1 C1 C17 . . 111.27(13) ?
C1 C2 C14 . . 118.75(14) ?
C1 C2 C3 . . 122.43(14) ?
C14 C2 C3 . . 118.82(13) ?
C2 C3 C4 . . 109.91(13) ?
C2 C3 C20 . . 110.14(12) ?
C4 C3 C20 . . 113.79(12) ?
C2 C3 H3 . . 107.6 ?
C4 C3 H3 . . 107.6 ?
C20 C3 H3 . . 107.6 ?
C5 C4 C9 . . 117.64(14) ?
C5 C4 C3 . . 120.53(14) ?
C9 C4 C3 . . 121.81(14) ?
C4 C5 O1 . . 123.12(14) ?
C4 C5 C6 . . 123.30(14) ?
O1 C5 C6 . . 113.58(13) ?
C7 C6 C5 . . 119.42(15) ?
C7 C6 H6 . . 120.3 ?
C5 C6 H6 . . 120.3 ?
C6 C7 C8 . . 120.55(15) ?
C6 C7 H7 . . 119.7 ?
C8 C7 H7 . . 119.7 ?
C7 C8 C13 . . 121.56(15) ?
C7 C8 C9 . . 119.20(14) ?
C13 C8 C9 . . 119.24(15) ?
C10 C9 C8 . . 117.79(14) ?
C10 C9 C4 . . 122.44(15) ?
C8 C9 C4 . . 119.75(14) ?
C11 C10 C9 . . 121.07(16) ?
C11 C10 H10 . . 119.5 ?
C9 C10 H10 . . 119.5 ?
C10 C11 C12 . . 121.03(16) ?
C10 C11 H11 . . 119.5 ?
C12 C11 H11 . . 119.5 ?
C13 C12 C11 . . 119.36(16) ?
C13 C12 H12 . . 120.3 ?
C11 C12 H12 . . 120.3 ?
C12 C13 C8 . . 121.38(16) ?
C12 C13 H13 . . 119.3 ?
C8 C13 H13 . . 119.3 ?
O2 C14 C2 . . 121.23(15) ?
O2 C14 C15 . . 121.08(15) ?
C2 C14 C15 . . 117.61(14) ?
C14 C15 C16 . . 114.58(13) ?
C14 C15 H15A . . 108.6 ?
C16 C15 H15A . . 108.6 ?
C14 C15 H15B . . 108.6 ?
C16 C15 H15B . . 108.6 ?
H15A C15 H15B . . 107.6 ?
C19 C16 C18 . . 109.51(15) ?
C19 C16 C17 . . 109.22(14) ?
C18 C16 C17 . . 110.37(13) ?
C19 C16 C15 . . 110.43(14) ?
C18 C16 C15 . . 109.70(15) ?
C17 C16 C15 . . 107.60(13) ?
C1 C17 C16 . . 113.13(13) ?
C1 C17 H17A . . 109.0 ?
C16 C17 H17A . . 109.0 ?
C1 C17 H17B . . 109.0 ?
C16 C17 H17B . . 109.0 ?
H17A C17 H17B . . 107.8 ?
C16 C18 H18A . . 109.5 ?
C16 C18 H18B . . 109.5 ?
H18A C18 H18B . . 109.5 ?
C16 C18 H18C . . 109.5 ?
H18A C18 H18C . . 109.5 ?
H18B C18 H18C . . 109.5 ?
C16 C19 H19A . . 109.5 ?
C16 C19 H19B . . 109.5 ?
H19A C19 H19B . . 109.5 ?
C16 C19 H19C . . 109.5 ?
H19A C19 H19C . . 109.5 ?
H19B C19 H19C . . 109.5 ?
C25 C20 C21 . . 117.83(14) ?
C25 C20 C3 . . 120.50(13) ?
C21 C20 C3 . . 121.61(13) ?
O3 C21 C22 . . 124.02(13) ?
O3 C21 C20 . . 115.66(13) ?
C22 C21 C20 . . 120.32(14) ?
C23 C22 C21 . . 120.27(14) ?
C23 C22 H22 . . 119.9 ?
C21 C22 H22 . . 119.9 ?
C22 C23 C24 . . 120.44(14) ?
C22 C23 H23 . . 119.8 ?
C24 C23 H23 . . 119.8 ?
C23 C24 C25 . . 118.95(15) ?
C23 C24 H24 . . 120.5 ?
C25 C24 H24 . . 120.5 ?
C20 C25 C24 . . 122.15(14) ?
C20 C25 H25 . . 118.9 ?
C24 C25 H25 . . 118.9 ?
O3 C26 H26A . . 109.5 ?
O3 C26 H26B . . 109.5 ?
H26A C26 H26B . . 109.5 ?
O3 C26 H26C . . 109.5 ?
H26A C26 H26C . . 109.5 ?
H26B C26 H26C . . 109.5 ?

loop_
_geom_bond_atom_site_label_1
_geom_bond_atom_site_label_2
_geom_bond_site_symmetry_2
_geom_bond_distance
_geom_bond_publ_flag
O1 C1 . 1.3689(18) ?
O1 C5 . 1.3907(18) ?
O2 C14 . 1.227(2) ?
O3 C21 . 1.3647(18) ?
O3 C26 . 1.4274(17) ?
C1 C2 . 1.340(2) ?
C1 C17 . 1.488(2) ?
C2 C14 . 1.466(2) ?
C2 C3 . 1.514(2) ?
C3 C4 . 1.519(2) ?
C3 C20 . 1.529(2) ?
C3 H3 . 1.0000 ?
C4 C5 . 1.370(2) ?
C4 C9 . 1.433(2) ?
C5 C6 . 1.409(2) ?
C6 C7 . 1.365(2) ?
C6 H6 . 0.9500 ?
C7 C8 . 1.418(2) ?
C7 H7 . 0.9500 ?
C8 C13 . 1.418(2) ?
C8 C9 . 1.428(2) ?
C9 C10 . 1.420(2) ?
C10 C11 . 1.367(2) ?
C10 H10 . 0.9500 ?
C11 C12 . 1.410(2) ?
C11 H11 . 0.9500 ?
C12 C13 . 1.364(2) ?
C12 H12 . 0.9500 ?
C13 H13 . 0.9500 ?
C14 C15 . 1.511(2) ?
C15 C16 . 1.537(2) ?
C15 H15A . 0.9900 ?
C15 H15B . 0.9900 ?
C16 C19 . 1.528(2) ?
C16 C18 . 1.532(2) ?
C16 C17 . 1.535(2) ?
C17 H17A . 0.9900 ?
C17 H17B . 0.9900 ?
C18 H18A . 0.9800 ?
C18 H18B . 0.9800 ?
C18 H18C . 0.9800 ?
C19 H19A . 0.9800 ?
C19 H19B . 0.9800 ?
C19 H19C . 0.9800 ?
C20 C25 . 1.384(2) ?
C20 C21 . 1.412(2) ?
C21 C22 . 1.388(2) ?
C22 C23 . 1.384(2) ?
C22 H22 . 0.9500 ?
C23 C24 . 1.385(2) ?
C23 H23 . 0.9500 ?
C24 C25 . 1.391(2) ?
C24 H24 . 0.9500 ?
C25 H25 . 0.9500 ?
C26 H26A . 0.9800 ?
C26 H26B . 0.9800 ?
C26 H26C . 0.9800 ?

loop_
_geom_torsion_atom_site_label_1
_geom_torsion_atom_site_label_2
_geom_torsion_atom_site_label_3
_geom_torsion_atom_site_label_4
_geom_torsion_site_symmetry_1
_geom_torsion_site_symmetry_2
_geom_torsion_site_symmetry_3
_geom_torsion_site_symmetry_4
_geom_torsion
_geom_torsion_publ_flag
C5 O1 C1 C2 . . . . -7.5(2) ?
C5 O1 C1 C17 . . . . 171.74(11) ?
O1 C1 C2 C14 . . . . 172.34(13) ?
C17 C1 C2 C14 . . . . -6.8(2) ?
O1 C1 C2 C3 . . . . -8.5(2) ?
C17 C1 C2 C3 . . . . 172.37(13) ?
C1 C2 C3 C4 . . . . 18.08(19) ?
C14 C2 C3 C4 . . . . -162.79(13) ?
C1 C2 C3 C20 . . . . -108.08(16) ?
C14 C2 C3 C20 . . . . 71.06(16) ?
C2 C3 C4 C5 . . . . -13.38(18) ?
C20 C3 C4 C5 . . . . 110.68(15) ?
C2 C3 C4 C9 . . . . 168.47(12) ?
C20 C3 C4 C9 . . . . -67.47(17) ?
C9 C4 C5 O1 . . . . 177.63(12) ?
C3 C4 C5 O1 . . . . -0.6(2) ?
C9 C4 C5 C6 . . . . -1.5(2) ?
C3 C4 C5 C6 . . . . -179.70(13) ?
C1 O1 C5 C4 . . . . 12.10(19) ?
C1 O1 C5 C6 . . . . -168.71(12) ?
C4 C5 C6 C7 . . . . 2.7(2) ?
O1 C5 C6 C7 . . . . -176.49(12) ?
C5 C6 C7 C8 . . . . -0.3(2) ?
C6 C7 C8 C13 . . . . 176.18(14) ?
C6 C7 C8 C9 . . . . -3.0(2) ?
C7 C8 C9 C10 . . . . -177.55(13) ?
C13 C8 C9 C10 . . . . 3.2(2) ?
C7 C8 C9 C4 . . . . 4.2(2) ?
C13 C8 C9 C4 . . . . -175.03(13) ?
C5 C4 C9 C10 . . . . 179.85(12) ?
C3 C4 C9 C10 . . . . -2.0(2) ?
C5 C4 C9 C8 . . . . -2.0(2) ?
C3 C4 C9 C8 . . . . 176.22(12) ?
C8 C9 C10 C11 . . . . -3.2(2) ?
C4 C9 C10 C11 . . . . 175.03(14) ?
C9 C10 C11 C12 . . . . 0.2(2) ?
C10 C11 C12 C13 . . . . 2.7(2) ?
C11 C12 C13 C8 . . . . -2.6(2) ?
C7 C8 C13 C12 . . . . -179.56(14) ?
C9 C8 C13 C12 . . . . -0.4(2) ?
C1 C2 C14 O2 . . . . -176.29(15) ?
C3 C2 C14 O2 . . . . 4.5(2) ?
C1 C2 C14 C15 . . . . 0.6(2) ?
C3 C2 C14 C15 . . . . -178.59(14) ?
O2 C14 C15 C16 . . . . -152.27(17) ?
C2 C14 C15 C16 . . . . 30.9(2) ?
C14 C15 C16 C19 . . . . -172.21(15) ?
C14 C15 C16 C18 . . . . 67.01(19) ?
C14 C15 C16 C17 . . . . -53.1(2) ?
C2 C1 C17 C16 . . . . -18.7(2) ?
O1 C1 C17 C16 . . . . 162.09(12) ?
C19 C16 C17 C1 . . . . 166.24(13) ?
C18 C16 C17 C1 . . . . -73.32(17) ?
C15 C16 C17 C1 . . . . 46.35(18) ?
C2 C3 C20 C25 . . . . -111.05(15) ?
C4 C3 C20 C25 . . . . 125.02(15) ?
C2 C3 C20 C21 . . . . 66.04(17) ?
C4 C3 C20 C21 . . . . -57.89(18) ?
C26 O3 C21 C22 . . . . 4.4(2) ?
C26 O3 C21 C20 . . . . -175.59(12) ?
C25 C20 C21 O3 . . . . 177.57(12) ?
C3 C20 C21 O3 . . . . 0.4(2) ?
C25 C20 C21 C22 . . . . -2.4(2) ?
C3 C20 C21 C22 . . . . -179.53(13) ?
O3 C21 C22 C23 . . . . -178.35(14) ?
C20 C21 C22 C23 . . . . 1.6(2) ?
C21 C22 C23 C24 . . . . 0.4(2) ?
C22 C23 C24 C25 . . . . -1.4(2) ?
C21 C20 C25 C24 . . . . 1.3(2) ?
C3 C20 C25 C24 . . . . 178.48(14) ?
C23 C24 C25 C20 . . . . 0.6(2) ?
